data_7042619
loop_
_publ_author_name
'Wang, Chuanlan'
'Liu, Jinfeng'
'Tian, Zhenzhen'
'Tian, Meng'
'Tian, Laijin'
'Zhao, Wenqian'
'Liu, Zhe'

_publ_section_title
;
 Half-Sandwich Iridium N-Heterocyclic Carbene Anticancer Complexes
;
_journal_name_full 'Dalton Trans.'
_journal_paper_doi 10.1039/C7DT00575J
_journal_year 2017
_chemical_formula_sum 'C19 H27 Cl F6 Ir N4 P'
_chemical_formula_weight 684.07
_chemical_name_systematic
;
 ?
;
_space_group_IT_number 62
_symmetry_cell_setting orthorhombic
_symmetry_space_group_name_Hall '-P 2ac 2n'
_symmetry_space_group_name_H-M 'P n m a'
_atom_sites_solution_hydrogens geom
_atom_sites_solution_primary direct
_atom_sites_solution_secondary difmap
_audit_creation_method SHELXL-97
_audit_update_record
;
2017-03-28 deposited with the CCDC.
2017-03-29 downloaded from the CCDC.
;
_cell_angle_alpha 90.00
_cell_angle_beta 90.00
_cell_angle_gamma 90.00
_cell_formula_units_Z 4
_cell_length_a 13.3001(11)
_cell_length_b 12.6959(10)
_cell_length_c 13.9310(12)
_cell_measurement_reflns_used 3212
_cell_measurement_temperature 295(2)
_cell_measurement_theta_max 25.32
_cell_measurement_theta_min 2.13
_cell_volume 2352.3(3)
_computing_cell_refinement 'Bruker SMART'
_computing_data_collection 'Bruker SMART'
_computing_data_reduction 'Bruker SAINT'
_computing_molecular_graphics 'Bruker SHELXTL'
_computing_publication_material 'Bruker SHELXTL'
_computing_structure_refinement 'SHELXL-97 (Sheldrick, 1997)'
_computing_structure_solution 'SHELXS-97 (Sheldrick, 1990)'
_diffrn_ambient_temperature 295(2)
_diffrn_measured_fraction_theta_full 1.000
_diffrn_measured_fraction_theta_max 1.000
_diffrn_measurement_device_type 'Bruker Apex'
_diffrn_measurement_method '\f and \w'
_diffrn_radiation_monochromator graphite
_diffrn_radiation_source 'fine-focus sealed tube'
_diffrn_radiation_type MoK\a
_diffrn_radiation_wavelength 0.71073
_diffrn_reflns_av_R_equivalents 0.0389
_diffrn_reflns_av_unetI/netI 0.0224
_diffrn_reflns_limit_h_max 16
_diffrn_reflns_limit_h_min -16
_diffrn_reflns_limit_k_max 15
_diffrn_reflns_limit_k_min -14
_diffrn_reflns_limit_l_max 14
_diffrn_reflns_limit_l_min -17
_diffrn_reflns_number 14402
_diffrn_reflns_theta_full 26.00
_diffrn_reflns_theta_max 26.00
_diffrn_reflns_theta_min 2.12
_exptl_absorpt_coefficient_mu 5.919
_exptl_absorpt_correction_T_max 0.3840
_exptl_absorpt_correction_T_min 0.2244
_exptl_absorpt_correction_type multi-scan
_exptl_absorpt_process_details SADABS
_exptl_crystal_colour yellow
_exptl_crystal_density_diffrn 1.932
_exptl_crystal_density_method 'not measured'
_exptl_crystal_description block
_exptl_crystal_F_000 1328
_exptl_crystal_size_max 0.36
_exptl_crystal_size_mid 0.22
_exptl_crystal_size_min 0.20
_refine_diff_density_max 0.949
_refine_diff_density_min -0.795
_refine_diff_density_rms 0.113
_refine_ls_extinction_coef 0.0034(2)
_refine_ls_extinction_expression Fc^*^=kFc[1+0.001xFc^2^\l^3^/sin(2\q)]^-1/4^
_refine_ls_extinction_method SHELXL
_refine_ls_goodness_of_fit_ref 1.069
_refine_ls_hydrogen_treatment constr
_refine_ls_matrix_type full
_refine_ls_number_parameters 162
_refine_ls_number_reflns 2427
_refine_ls_number_restraints 0
_refine_ls_restrained_S_all 1.069
_refine_ls_R_factor_all 0.0271
_refine_ls_R_factor_gt 0.0249
_refine_ls_shift/su_max 0.001
_refine_ls_shift/su_mean 0.000
_refine_ls_structure_factor_coef Fsqd
_refine_ls_weighting_details 'calc w=1/[\s^2^(Fo^2^)+(0.0360P)^2^+4.1191P] where P=(Fo^2^+2Fc^2^)/3'
_refine_ls_weighting_scheme calc
_refine_ls_wR_factor_gt 0.0661
_refine_ls_wR_factor_ref 0.0671
_reflns_number_gt 2242
_reflns_number_total 2427
_reflns_threshold_expression >2sigma(I)
_cod_data_source_file c7dt00575j2.cif
_cod_data_source_block 1A
_cod_original_sg_symbol_H-M Pnma
_cod_database_code 7042619

loop_
_symmetry_equiv_pos_as_xyz
'x, y, z'
'-x+1/2, -y, z+1/2'
'-x, y+1/2, -z'
'x+1/2, -y+1/2, -z+1/2'
'-x, -y, -z'
'x-1/2, y, -z-1/2'
'x, -y-1/2, z'
'-x-1/2, y-1/2, z-1/2'

loop_
_atom_site_label
_atom_site_type_symbol
_atom_site_fract_x
_atom_site_fract_y
_atom_site_fract_z
_atom_site_U_iso_or_equiv
_atom_site_adp_type
_atom_site_occupancy
_atom_site_symmetry_multiplicity
_atom_site_calc_flag
_atom_site_refinement_flags
P1 P 0.96801(15) 0.2500 0.67984(15) 0.0524(4) Uani 1 2 d S
F1 F 0.8645(8) 0.2500 0.6340(11) 0.222(7) Uani 1 2 d S
F2 F 1.0711(7) 0.2500 0.7225(10) 0.233(6) Uani 1 2 d S
F3 F 0.9965(8) 0.1633(9) 0.6193(8) 0.305(6) Uani 1 1 d .
F4 F 0.9330(8) 0.1701(7) 0.7518(8) 0.256(4) Uani 1 1 d .
Ir1 Ir 0.383179(14) 0.2500 0.342545(14) 0.02855(11) Uani 1 2 d S
N1 N 0.2620(2) 0.1572(3) 0.5041(2) 0.0389(8) Uani 1 1 d .
C1 C 0.3005(3) 0.1421(3) 0.4149(3) 0.0360(8) Uani 1 1 d .
N2 N 0.2690(3) 0.0452(3) 0.3901(3) 0.0431(8) Uani 1 1 d .
Cl1 Cl 0.25762(11) 0.2500 0.21796(12) 0.0561(4) Uani 1 2 d S
C7 C 0.5056(3) 0.1926(3) 0.2450(3) 0.0364(9) Uani 1 1 d .
C8 C 0.5256(3) 0.1587(4) 0.3387(3) 0.0387(9) Uani 1 1 d .
C10 C 0.5335(4) 0.2500 0.3999(4) 0.0413(14) Uani 1 2 d S
C4 C 0.2078(3) 0.0698(4) 0.5336(3) 0.0499(11) Uani 1 1 d .
H4 H 0.1747 0.0615 0.5919 0.060 Uiso 1 1 calc R
C5 C 0.2818(5) 0.2500 0.5606(4) 0.0471(15) Uani 1 2 d S
H5A H 0.3513 0.2500 0.5815 0.056 Uiso 1 2 calc SR
H5B H 0.2392 0.2500 0.6171 0.056 Uiso 1 2 calc SR
C3 C 0.2121(3) 0.0004(4) 0.4629(4) 0.0526(12) Uani 1 1 d .
H3 H 0.1825 -0.0660 0.4621 0.063 Uiso 1 1 calc R
C6 C 0.4951(4) 0.1279(4) 0.1568(3) 0.0553(13) Uani 1 1 d .
H6A H 0.5506 0.1418 0.1145 0.083 Uiso 1 1 calc R
H6B H 0.4333 0.1454 0.1251 0.083 Uiso 1 1 calc R
H6C H 0.4948 0.0546 0.1738 0.083 Uiso 1 1 calc R
C2 C 0.2879(4) -0.0066(4) 0.2984(4) 0.0631(14) Uani 1 1 d .
H2A H 0.3015 0.0456 0.2502 0.095 Uiso 1 1 calc R
H2B H 0.2298 -0.0468 0.2801 0.095 Uiso 1 1 calc R
H2C H 0.3447 -0.0527 0.3044 0.095 Uiso 1 1 calc R
C11 C 0.5700(6) 0.2500 0.5024(5) 0.066(2) Uani 1 2 d S
H11A H 0.6403 0.2672 0.5038 0.098 Uiso 0.50 1 calc PR
H11B H 0.5600 0.1815 0.5299 0.098 Uiso 0.50 1 calc PR
H11C H 0.5331 0.3013 0.5387 0.098 Uiso 0.50 1 calc PR
C9 C 0.5442(4) 0.0481(4) 0.3712(4) 0.0623(14) Uani 1 1 d .
H9A H 0.5218 0.0000 0.3225 0.093 Uiso 1 1 calc R
H9B H 0.5078 0.0352 0.4295 0.093 Uiso 1 1 calc R
H9C H 0.6148 0.0382 0.3823 0.093 Uiso 1 1 calc R

loop_
_atom_site_aniso_label
_atom_site_aniso_U_11
_atom_site_aniso_U_22
_atom_site_aniso_U_33
_atom_site_aniso_U_23
_atom_site_aniso_U_13
_atom_site_aniso_U_12
P1 0.0539(11) 0.0396(9) 0.0638(11) 0.000 0.0077(9) 0.000
F1 0.155(9) 0.155(10) 0.355(18) 0.000 -0.130(11) 0.000
F2 0.106(6) 0.337(16) 0.256(14) 0.000 -0.094(8) 0.000
F3 0.275(10) 0.347(12) 0.293(10) -0.222(9) -0.032(8) 0.165(9)
F4 0.296(10) 0.189(7) 0.283(10) 0.137(8) 0.097(9) 0.011(7)
Ir1 0.02084(14) 0.03653(15) 0.02827(14) 0.000 0.00254(7) 0.000
N1 0.0318(17) 0.048(2) 0.0363(17) 0.0055(15) 0.0045(13) -0.0007(15)
C1 0.0286(19) 0.041(2) 0.038(2) 0.0039(18) 0.0021(16) -0.0016(16)
N2 0.0360(18) 0.041(2) 0.052(2) 0.0020(17) 0.0041(16) -0.0052(16)
Cl1 0.0320(7) 0.0867(13) 0.0497(9) 0.000 -0.0121(7) 0.000
C7 0.0244(17) 0.046(2) 0.039(2) -0.0032(18) 0.0080(15) 0.0016(16)
C8 0.0228(19) 0.048(2) 0.046(2) 0.0039(19) 0.0043(15) 0.0071(17)
C10 0.023(3) 0.063(4) 0.039(3) 0.000 -0.001(2) 0.000
C4 0.038(2) 0.061(3) 0.051(3) 0.024(2) 0.007(2) -0.004(2)
C5 0.044(3) 0.067(4) 0.030(3) 0.000 0.004(3) 0.000
C3 0.043(2) 0.049(3) 0.066(3) 0.015(2) 0.003(2) -0.007(2)
C6 0.056(3) 0.059(3) 0.051(3) -0.015(2) 0.011(2) 0.002(3)
C2 0.063(3) 0.052(3) 0.075(4) -0.021(3) 0.008(3) -0.011(3)
C11 0.054(4) 0.096(6) 0.047(4) 0.000 -0.021(3) 0.000
C9 0.056(3) 0.052(3) 0.079(3) 0.015(3) 0.003(3) 0.016(3)

loop_
_atom_type_symbol
_atom_type_description
_atom_type_scat_dispersion_real
_atom_type_scat_dispersion_imag
_atom_type_scat_source
C C 0.0033 0.0016 'International Tables Vol C Tables 4.2.6.8 and 6.1.1.4'
H H 0.0000 0.0000 'International Tables Vol C Tables 4.2.6.8 and 6.1.1.4'
N N 0.0061 0.0033 'International Tables Vol C Tables 4.2.6.8 and 6.1.1.4'
Ir Ir -1.4442 7.9887 'International Tables Vol C Tables 4.2.6.8 and 6.1.1.4'
Cl Cl 0.1484 0.1585 'International Tables Vol C Tables 4.2.6.8 and 6.1.1.4'
P P 0.1023 0.0942 'International Tables Vol C Tables 4.2.6.8 and 6.1.1.4'
F F 0.0171 0.0103 'International Tables Vol C Tables 4.2.6.8 and 6.1.1.4'

loop_
_geom_angle_atom_site_label_1
_geom_angle_atom_site_label_2
_geom_angle_atom_site_label_3
_geom_angle
_geom_angle_site_symmetry_1
_geom_angle_site_symmetry_3
F3 P1 F3 99.9(12) . 7_565
F3 P1 F2 89.5(5) . .
F3 P1 F2 89.5(5) 7_565 .
F3 P1 F4 87.5(7) . .
F3 P1 F4 172.6(8) 7_565 .
F2 P1 F4 91.1(6) . .
F3 P1 F4 172.6(8) . 7_565
F3 P1 F4 87.5(7) 7_565 7_565
F2 P1 F4 91.1(6) . 7_565
F4 P1 F4 85.1(8) . 7_565
F3 P1 F1 89.5(6) . .
F3 P1 F1 89.5(6) 7_565 .
F2 P1 F1 178.5(9) . .
F4 P1 F1 90.0(6) . .
F4 P1 F1 90.0(6) 7_565 .
C1 Ir1 C1 85.1(2) . 7_565
C1 Ir1 C10 108.63(16) . .
C1 Ir1 C10 108.63(16) 7_565 .
C1 Ir1 C8 97.03(16) . .
C1 Ir1 C8 145.89(16) 7_565 .
C10 Ir1 C8 38.48(14) . .
C1 Ir1 C8 145.89(16) . 7_565
C1 Ir1 C8 97.03(16) 7_565 7_565
C10 Ir1 C8 38.48(14) . 7_565
C8 Ir1 C8 62.9(2) . 7_565
C1 Ir1 C7 156.28(15) . 7_565
C1 Ir1 C7 118.44(15) 7_565 7_565
C10 Ir1 C7 63.30(17) . 7_565
C8 Ir1 C7 62.31(15) . 7_565
C8 Ir1 C7 36.54(14) 7_565 7_565
C1 Ir1 C7 118.44(15) . .
C1 Ir1 C7 156.28(16) 7_565 .
C10 Ir1 C7 63.30(17) . .
C8 Ir1 C7 36.54(14) . .
C8 Ir1 C7 62.31(15) 7_565 .
C7 Ir1 C7 37.9(2) 7_565 .
C1 Ir1 Cl1 88.98(11) . .
C1 Ir1 Cl1 88.98(11) 7_565 .
C10 Ir1 Cl1 155.69(17) . .
C8 Ir1 Cl1 125.02(11) . .
C8 Ir1 Cl1 125.02(11) 7_565 .
C7 Ir1 Cl1 93.84(11) 7_565 .
C7 Ir1 Cl1 93.84(11) . .
C1 N1 C4 110.8(4) . .
C1 N1 C5 123.1(4) . .
C4 N1 C5 126.0(4) . .
N2 C1 N1 104.3(3) . .
N2 C1 Ir1 131.3(3) . .
N1 C1 Ir1 124.4(3) . .
C1 N2 C3 110.9(4) . .
C1 N2 C2 125.7(4) . .
C3 N2 C2 123.3(4) . .
C8 C7 C7 107.9(3) . 7_565
C8 C7 C6 128.3(4) . .
C7 C7 C6 123.6(3) 7_565 .
C8 C7 Ir1 70.9(2) . .
C7 C7 Ir1 71.05(10) 7_565 .
C6 C7 Ir1 127.8(3) . .
C7 C8 C10 108.6(4) . .
C7 C8 C9 127.0(4) . .
C10 C8 C9 124.3(4) . .
C7 C8 Ir1 72.6(2) . .
C10 C8 Ir1 68.2(3) . .
C9 C8 Ir1 128.6(3) . .
C8 C10 C8 106.9(5) . 7_565
C8 C10 C11 125.7(3) . .
C8 C10 C11 125.7(3) 7_565 .
C8 C10 Ir1 73.3(3) . .
C8 C10 Ir1 73.3(3) 7_565 .
C11 C10 Ir1 130.6(5) . .
C3 C4 N1 106.9(4) . .
C3 C4 H4 126.6 . .
N1 C4 H4 126.6 . .
N1 C5 N1 109.7(5) . 7_565
N1 C5 H5A 109.7 . .
N1 C5 H5A 109.7 7_565 .
N1 C5 H5B 109.7 . .
N1 C5 H5B 109.7 7_565 .
H5A C5 H5B 108.2 . .
C4 C3 N2 107.1(4) . .
C4 C3 H3 126.4 . .
N2 C3 H3 126.4 . .
C7 C6 H6A 109.5 . .
C7 C6 H6B 109.5 . .
H6A C6 H6B 109.5 . .
C7 C6 H6C 109.5 . .
H6A C6 H6C 109.5 . .
H6B C6 H6C 109.5 . .
N2 C2 H2A 109.5 . .
N2 C2 H2B 109.5 . .
H2A C2 H2B 109.5 . .
N2 C2 H2C 109.5 . .
H2A C2 H2C 109.5 . .
H2B C2 H2C 109.5 . .
C10 C11 H11A 109.5 . .
C10 C11 H11B 109.5 . .
H11A C11 H11B 109.5 . .
C10 C11 H11C 109.5 . .
H11A C11 H11C 109.5 . .
H11B C11 H11C 109.5 . .
C8 C9 H9A 109.5 . .
C8 C9 H9B 109.5 . .
H9A C9 H9B 109.5 . .
C8 C9 H9C 109.5 . .
H9A C9 H9C 109.5 . .
H9B C9 H9C 109.5 . .

loop_
_geom_bond_atom_site_label_1
_geom_bond_atom_site_label_2
_geom_bond_distance
_geom_bond_site_symmetry_2
P1 F3 1.437(6) .
P1 F3 1.437(6) 7_565
P1 F2 1.494(8) .
P1 F4 1.500(7) .
P1 F4 1.500(7) 7_565
P1 F1 1.518(9) .
Ir1 C1 2.025(4) .
Ir1 C1 2.025(4) 7_565
Ir1 C10 2.153(5) .
Ir1 C8 2.221(4) .
Ir1 C8 2.221(4) 7_565
Ir1 C7 2.243(4) 7_565
Ir1 C7 2.243(4) .
Ir1 Cl1 2.4086(15) .
N1 C1 1.358(5) .
N1 C4 1.386(5) .
N1 C5 1.441(5) .
C1 N2 1.345(5) .
N2 C3 1.387(6) .
N2 C2 1.459(6) .
C7 C8 1.399(6) .
C7 C7 1.456(8) 7_565
C7 C6 1.485(6) .
C8 C10 1.443(6) .
C8 C9 1.496(6) .
C10 C8 1.443(6) 7_565
C10 C11 1.508(9) .
C4 C3 1.323(7) .
C4 H4 0.9300 .
C5 N1 1.441(5) 7_565
C5 H5A 0.9700 .
C5 H5B 0.9700 .
C3 H3 0.9300 .
C6 H6A 0.9600 .
C6 H6B 0.9600 .
C6 H6C 0.9600 .
C2 H2A 0.9600 .
C2 H2B 0.9600 .
C2 H2C 0.9600 .
C11 H11A 0.9600 .
C11 H11B 0.9600 .
C11 H11C 0.9600 .
C9 H9A 0.9600 .
C9 H9B 0.9600 .
C9 H9C 0.9600 .
